data_2234405
loop_
_publ_author_name
'Wang, De-Cai'
'Wang, Yu-Jing'
'Song, Jun-Song'
'Wei, Ping'
'Ou-yang, Ping-Kai'

_publ_section_title
;
 <i>N</i>-Cyclohexyl-<i>N</i>-{[3-(4,6-dimethoxypyrimidin-2-yloxy)pyridin-2-yl]methyl}4,6-dimethoxypyrimidin-2-amine
;
_journal_coeditor_code SJ5221
_journal_issue 4
_journal_name_full 'Acta Crystallographica Section E'
_journal_page_first o1272
_journal_paper_doi 10.1107/S1600536812013104
_journal_volume 68
_journal_year 2012
_chemical_formula_iupac 'C24 H30 N6 O5'
_chemical_formula_moiety 'C24 H30 N6 O5'
_chemical_formula_sum 'C24 H30 N6 O5'
_chemical_formula_weight 482.54
_chemical_name_systematic
;
<i>N</i>-Cyclohexyl-<i>N</i>-{[3-(4,6-dimethoxypyrimidin-2-yloxy)pyridin-
2-yl]methyl}4,6-dimethoxypyrimidin-2-amine
;
_space_group_IT_number 2
_symmetry_cell_setting triclinic
_symmetry_space_group_name_Hall '-P 1'
_symmetry_space_group_name_H-M 'P -1'
_atom_sites_solution_hydrogens geom
_atom_sites_solution_primary direct
_atom_sites_solution_secondary difmap
_audit_creation_method SHELXL-97
_cell_angle_alpha 72.95(3)
_cell_angle_beta 84.18(3)
_cell_angle_gamma 79.56(3)
_cell_formula_units_Z 2
_cell_length_a 7.0260(14)
_cell_length_b 10.624(2)
_cell_length_c 17.084(3)
_cell_measurement_reflns_used 25
_cell_measurement_temperature 293(2)
_cell_measurement_theta_max 13
_cell_measurement_theta_min 9
_cell_volume 1197.4(4)
_computing_cell_refinement 'CAD-4 EXPRESS (Enraf--Nonius, 1994)'
_computing_data_collection 'CAD-4 EXPRESS (Enraf--Nonius, 1994)'
_computing_data_reduction 'XCAD4 (Harms & Wocadlo, 1995)'
_computing_molecular_graphics 'SHELXTL (Sheldrick, 2008)'
_computing_publication_material 'SHELXTL (Sheldrick, 2008)'
_computing_structure_refinement 'SHELXL97 (Sheldrick, 2008)'
_computing_structure_solution 'SHELXS97 (Sheldrick, 2008)'
_diffrn_ambient_temperature 293(2)
_diffrn_measured_fraction_theta_full 0.998
_diffrn_measured_fraction_theta_max 0.998
_diffrn_measurement_device_type 'Enraf--Nonius CAD-4'
_diffrn_measurement_method \w/2\q
_diffrn_radiation_monochromator graphite
_diffrn_radiation_source 'fine-focus sealed tube'
_diffrn_radiation_type MoK\a
_diffrn_radiation_wavelength 0.71073
_diffrn_reflns_av_R_equivalents 0.0000
_diffrn_reflns_av_sigmaI/netI 0.0639
_diffrn_reflns_limit_h_max 8
_diffrn_reflns_limit_h_min -8
_diffrn_reflns_limit_k_max 12
_diffrn_reflns_limit_k_min -12
_diffrn_reflns_limit_l_max 20
_diffrn_reflns_limit_l_min 0
_diffrn_reflns_number 4410
_diffrn_reflns_theta_full 25.39
_diffrn_reflns_theta_max 25.39
_diffrn_reflns_theta_min 1.25
_diffrn_standards_decay_% 1
_diffrn_standards_interval_count 200
_diffrn_standards_interval_time 2
_diffrn_standards_number 3
_exptl_absorpt_coefficient_mu 0.096
_exptl_absorpt_correction_T_max 0.9905
_exptl_absorpt_correction_T_min 0.9718
_exptl_absorpt_correction_type multi-scan
_exptl_absorpt_process_details '(SADABS; Sheldrick, 1996)'
_exptl_crystal_colour white
_exptl_crystal_density_diffrn 1.338
_exptl_crystal_density_method 'not measured'
_exptl_crystal_description block
_exptl_crystal_F_000 512
_exptl_crystal_size_max 0.30
_exptl_crystal_size_mid 0.20
_exptl_crystal_size_min 0.10
_refine_diff_density_max 0.224
_refine_diff_density_min -0.213
_refine_ls_extinction_method none
_refine_ls_goodness_of_fit_ref 1.000
_refine_ls_hydrogen_treatment constr
_refine_ls_matrix_type full
_refine_ls_number_parameters 316
_refine_ls_number_reflns 4410
_refine_ls_number_restraints 0
_refine_ls_restrained_S_all 1.000
_refine_ls_R_factor_all 0.1169
_refine_ls_R_factor_gt 0.0630
_refine_ls_shift/su_max 0.000
_refine_ls_shift/su_mean 0.000
_refine_ls_structure_factor_coef Fsqd
_refine_ls_weighting_details 'calc w=1/[\s^2^(Fo^2^)+(0.0880P)^2^] where P=(Fo^2^+2Fc^2^)/3'
_refine_ls_weighting_scheme calc
_refine_ls_wR_factor_gt 0.1543
_refine_ls_wR_factor_ref 0.1779
_reflns_number_gt 2478
_reflns_number_total 4410
_reflns_threshold_expression I>2\s(I)
_cod_data_source_file sj5221.cif
_cod_data_source_block I
_cod_database_code 2234405
_cod_database_fobs_code 2234405

loop_
_symmetry_equiv_pos_as_xyz
'x, y, z'
'-x, -y, -z'

loop_
_atom_site_type_symbol
_atom_site_label
_atom_site_fract_x
_atom_site_fract_y
_atom_site_fract_z
_atom_site_U_iso_or_equiv
_atom_site_adp_type
_atom_site_calc_flag
_atom_site_refinement_flags
_atom_site_occupancy
_atom_site_symmetry_multiplicity
O O1 -0.5779(3) -0.4010(2) 0.30512(12) 0.0540(6) Uani d . 1 1
N N1 -0.2211(4) -0.6995(3) 0.32680(17) 0.0611(8) Uani d . 1 1
C C1 -0.5799(5) -0.5959(3) 0.2625(2) 0.0603(9) Uani d . 1 1
H H1B -0.7015 -0.5608 0.2416 0.072 Uiso calc R 1 1
N N2 -0.6650(3) -0.1812(2) 0.25672(15) 0.0465(6) Uani d . 1 1
N N3 -0.5486(4) -0.3123(2) 0.16500(15) 0.0478(6) Uani d . 1 1
O O2 -0.5286(3) -0.2115(2) 0.02694(13) 0.0630(6) Uani d . 1 1
C C2 -0.4927(6) -0.7205(4) 0.2608(2) 0.0678(10) Uani d . 1 1
H H2B -0.5505 -0.7711 0.2368 0.081 Uiso calc R 1 1
O O3 -0.7485(3) 0.0450(2) 0.20679(14) 0.0602(6) Uani d . 1 1
C C3 -0.3169(6) -0.7692(3) 0.2957(2) 0.0681(10) Uani d . 1 1
H H3A -0.2613 -0.8564 0.2976 0.082 Uiso calc R 1 1
O O4 0.0337(3) -0.4581(2) 0.08476(13) 0.0645(7) Uani d . 1 1
N N4 -0.1984(4) -0.3603(2) 0.32456(14) 0.0485(7) Uani d . 1 1
C C4 -0.3046(5) -0.5749(3) 0.32542(18) 0.0490(8) Uani d . 1 1
O O5 -0.1294(3) -0.0173(2) 0.09128(13) 0.0605(6) Uani d . 1 1
N N5 -0.0728(3) -0.4126(2) 0.20658(14) 0.0447(6) Uani d . 1 1
C C5 -0.4850(5) -0.5237(3) 0.29541(18) 0.0488(8) Uani d . 1 1
N N6 -0.1554(3) -0.1847(2) 0.21032(14) 0.0451(6) Uani d . 1 1
C C6 -0.5969(4) -0.2925(3) 0.23752(18) 0.0451(7) Uani d . 1 1
C C7 -0.5704(4) -0.2005(3) 0.10297(19) 0.0484(8) Uani d . 1 1
C C8 -0.6346(5) -0.0770(3) 0.1132(2) 0.0547(8) Uani d . 1 1
H H8A -0.6451 -0.0001 0.0693 0.066 Uiso calc R 1 1
C C9 -0.6827(4) -0.0735(3) 0.1924(2) 0.0486(8) Uani d . 1 1
C C10 -0.4772(6) -0.3424(4) 0.0165(2) 0.0772(11) Uani d . 1 1
H H10A -0.4518 -0.3359 -0.0407 0.116 Uiso calc R 1 1
H H10B -0.5820 -0.3917 0.0375 0.116 Uiso calc R 1 1
H H10C -0.3633 -0.3875 0.0458 0.116 Uiso calc R 1 1
C C11 -0.8112(6) 0.0430(3) 0.2890(2) 0.0740(11) Uani d . 1 1
H H11A -0.8558 0.1326 0.2918 0.111 Uiso calc R 1 1
H H11B -0.7050 0.0034 0.3241 0.111 Uiso calc R 1 1
H H11C -0.9149 -0.0083 0.3065 0.111 Uiso calc R 1 1
C C12 -0.1847(5) -0.5041(3) 0.36202(19) 0.0537(8) Uani d . 1 1
H H12A -0.2232 -0.5194 0.4198 0.064 Uiso calc R 1 1
H H12B -0.0500 -0.5445 0.3583 0.064 Uiso calc R 1 1
C C13 -0.1381(4) -0.3174(3) 0.24449(17) 0.0421(7) Uani d . 1 1
C C14 -0.0298(4) -0.3675(3) 0.12722(19) 0.0483(8) Uani d . 1 1
C C15 -0.0444(5) -0.2355(3) 0.08470(19) 0.0536(8) Uani d . 1 1
H H15A -0.0130 -0.2069 0.0288 0.064 Uiso calc R 1 1
C C16 -0.1090(4) -0.1485(3) 0.13068(18) 0.0462(8) Uani d . 1 1
C C17 0.0071(6) -0.5926(4) 0.1224(2) 0.0745(11) Uani d . 1 1
H H17A 0.0587 -0.6458 0.0860 0.112 Uiso calc R 1 1
H H17B -0.1286 -0.5964 0.1338 0.112 Uiso calc R 1 1
H H17C 0.0734 -0.6263 0.1726 0.112 Uiso calc R 1 1
C C18 -0.2060(5) 0.0734(3) 0.1364(2) 0.0599(9) Uani d . 1 1
H H18A -0.2129 0.1628 0.1012 0.090 Uiso calc R 1 1
H H18B -0.1239 0.0615 0.1805 0.090 Uiso calc R 1 1
H H18C -0.3336 0.0577 0.1584 0.090 Uiso calc R 1 1
C C19 -0.2291(5) -0.2710(3) 0.37820(17) 0.0505(8) Uani d . 1 1
H H19A -0.2527 -0.1798 0.3419 0.061 Uiso calc R 1 1
C C20 -0.0472(5) -0.2818(3) 0.4213(2) 0.0613(9) Uani d . 1 1
H H20A 0.0598 -0.2649 0.3811 0.074 Uiso calc R 1 1
H H20B -0.0156 -0.3715 0.4572 0.074 Uiso calc R 1 1
C C21 -0.0747(6) -0.1815(4) 0.4717(2) 0.0773(12) Uani d . 1 1
H H21A 0.0391 -0.1959 0.5028 0.093 Uiso calc R 1 1
H H21B -0.0871 -0.0918 0.4348 0.093 Uiso calc R 1 1
C C22 -0.2499(6) -0.1934(4) 0.5293(2) 0.0775(12) Uani d . 1 1
H H22A -0.2686 -0.1229 0.5560 0.093 Uiso calc R 1 1
H H22B -0.2298 -0.2782 0.5713 0.093 Uiso calc R 1 1
C C232 -0.4279(6) -0.1842(4) 0.4849(2) 0.0811(12) Uani d . 1 1
H H23A -0.4566 -0.0956 0.4475 0.097 Uiso calc R 1 1
H H23B -0.5371 -0.1980 0.5243 0.097 Uiso calc R 1 1
C C24 -0.4025(5) -0.2862(4) 0.4373(2) 0.0696(11) Uani d . 1 1
H H24A -0.3858 -0.3752 0.4750 0.084 Uiso calc R 1 1
H H24B -0.5176 -0.2747 0.4075 0.084 Uiso calc R 1 1

loop_
_atom_site_aniso_label
_atom_site_aniso_U_11
_atom_site_aniso_U_22
_atom_site_aniso_U_33
_atom_site_aniso_U_12
_atom_site_aniso_U_13
_atom_site_aniso_U_23
O1 0.0638(15) 0.0462(13) 0.0439(12) 0.0004(10) 0.0010(11) -0.0068(10)
N1 0.078(2) 0.0425(17) 0.0560(17) 0.0019(14) 0.0017(15) -0.0122(13)
C1 0.058(2) 0.059(2) 0.065(2) -0.0150(18) -0.0010(18) -0.0151(18)
N2 0.0416(15) 0.0436(15) 0.0524(16) -0.0058(12) -0.0014(12) -0.0117(13)
N3 0.0482(16) 0.0485(16) 0.0466(15) -0.0090(12) -0.0040(12) -0.0117(13)
O2 0.0733(17) 0.0669(16) 0.0448(13) -0.0085(12) -0.0014(11) -0.0116(11)
C2 0.079(3) 0.054(2) 0.075(3) -0.018(2) 0.004(2) -0.0232(19)
O3 0.0629(15) 0.0441(14) 0.0702(16) -0.0059(11) 0.0003(12) -0.0137(11)
C3 0.093(3) 0.041(2) 0.069(2) -0.007(2) 0.004(2) -0.0182(18)
O4 0.0783(17) 0.0678(16) 0.0531(14) -0.0184(13) 0.0168(12) -0.0282(12)
N4 0.0631(18) 0.0460(15) 0.0341(13) -0.0075(12) 0.0016(12) -0.0098(11)
C4 0.060(2) 0.0434(19) 0.0406(17) -0.0065(16) 0.0054(15) -0.0100(14)
O5 0.0741(16) 0.0578(15) 0.0450(12) -0.0160(12) 0.0096(12) -0.0080(11)
N5 0.0443(15) 0.0508(16) 0.0396(14) -0.0043(12) -0.0007(11) -0.0159(12)
C5 0.058(2) 0.0387(18) 0.0433(17) -0.0031(15) 0.0043(16) -0.0072(14)
N6 0.0442(16) 0.0504(16) 0.0394(14) -0.0098(12) -0.0010(12) -0.0097(12)
C6 0.0408(18) 0.0456(19) 0.0443(18) -0.0062(14) -0.0032(14) -0.0057(14)
C7 0.0439(19) 0.057(2) 0.0427(18) -0.0137(15) -0.0047(14) -0.0083(16)
C8 0.055(2) 0.047(2) 0.056(2) -0.0108(16) -0.0042(17) -0.0024(16)
C9 0.0404(18) 0.0412(19) 0.064(2) -0.0068(14) -0.0050(16) -0.0129(16)
C10 0.084(3) 0.087(3) 0.061(2) -0.001(2) 0.001(2) -0.032(2)
C11 0.086(3) 0.054(2) 0.080(3) -0.0045(19) 0.009(2) -0.024(2)
C12 0.064(2) 0.050(2) 0.0414(17) -0.0009(16) -0.0050(16) -0.0083(15)
C13 0.0374(17) 0.056(2) 0.0339(16) -0.0076(14) -0.0015(13) -0.0146(14)
C14 0.0407(19) 0.065(2) 0.0447(18) -0.0107(15) 0.0062(14) -0.0256(17)
C15 0.060(2) 0.064(2) 0.0394(17) -0.0178(17) 0.0090(16) -0.0170(16)
C16 0.0400(18) 0.054(2) 0.0431(18) -0.0133(15) 0.0021(14) -0.0096(15)
C17 0.096(3) 0.063(3) 0.071(3) -0.014(2) 0.005(2) -0.032(2)
C18 0.069(2) 0.055(2) 0.056(2) -0.0132(17) -0.0010(18) -0.0146(17)
C19 0.069(2) 0.0458(19) 0.0331(16) -0.0043(16) 0.0013(15) -0.0098(14)
C20 0.065(2) 0.070(2) 0.053(2) -0.0135(18) 0.0004(18) -0.0237(18)
C21 0.099(3) 0.084(3) 0.063(2) -0.029(2) -0.001(2) -0.035(2)
C22 0.108(3) 0.080(3) 0.051(2) -0.010(2) -0.001(2) -0.032(2)
C232 0.088(3) 0.099(3) 0.055(2) 0.008(2) 0.005(2) -0.036(2)
C24 0.062(2) 0.097(3) 0.054(2) -0.007(2) 0.0021(18) -0.033(2)

loop_
_atom_type_symbol
_atom_type_description
_atom_type_scat_dispersion_real
_atom_type_scat_dispersion_imag
_atom_type_scat_source
C C 0.0033 0.0016 'International Tables Vol C Tables 4.2.6.8 and 6.1.1.4'
H H 0.0000 0.0000 'International Tables Vol C Tables 4.2.6.8 and 6.1.1.4'
N N 0.0061 0.0033 'International Tables Vol C Tables 4.2.6.8 and 6.1.1.4'
O O 0.0106 0.0060 'International Tables Vol C Tables 4.2.6.8 and 6.1.1.4'

loop_
_geom_angle_atom_site_label_1
_geom_angle_atom_site_label_2
_geom_angle_atom_site_label_3
_geom_angle
C6 O1 C5 118.7(2)
C3 N1 C4 117.5(3)
C2 C1 C5 118.6(3)
C2 C1 H1B 120.7
C5 C1 H1B 120.7
C6 N2 C9 113.8(3)
C6 N3 C7 113.6(3)
C7 O2 C10 118.1(3)
C1 C2 C3 118.0(3)
C1 C2 H2B 121.0
C3 C2 H2B 121.0
C9 O3 C11 116.9(3)
N1 C3 C2 124.1(3)
N1 C3 H3A 118.0
C2 C3 H3A 118.0
C14 O4 C17 118.1(3)
C13 N4 C12 117.9(2)
C13 N4 C19 121.4(2)
C12 N4 C19 118.9(2)
N1 C4 C5 120.9(3)
N1 C4 C12 113.4(3)
C5 C4 C12 125.7(3)
C16 O5 C18 118.1(2)
C14 N5 C13 114.8(3)
C1 C5 C4 120.8(3)
C1 C5 O1 119.9(3)
C4 C5 O1 119.0(3)
C16 N6 C13 114.6(3)
N2 C6 N3 129.7(3)
N2 C6 O1 112.3(3)
N3 C6 O1 118.0(3)
O2 C7 N3 117.7(3)
O2 C7 C8 118.7(3)
N3 C7 C8 123.6(3)
C7 C8 C9 115.6(3)
C7 C8 H8A 122.2
C9 C8 H8A 122.2
N2 C9 O3 117.6(3)
N2 C9 C8 123.7(3)
O3 C9 C8 118.7(3)
O2 C10 H10A 109.5
O2 C10 H10B 109.5
H10A C10 H10B 109.5
O2 C10 H10C 109.5
H10A C10 H10C 109.5
H10B C10 H10C 109.5
O3 C11 H11A 109.5
O3 C11 H11B 109.5
H11A C11 H11B 109.5
O3 C11 H11C 109.5
H11A C11 H11C 109.5
H11B C11 H11C 109.5
N4 C12 C4 115.9(3)
N4 C12 H12A 108.3
C4 C12 H12A 108.3
N4 C12 H12B 108.3
C4 C12 H12B 108.3
H12A C12 H12B 107.4
N5 C13 N6 126.5(3)
N5 C13 N4 116.2(3)
N6 C13 N4 117.2(3)
N5 C14 O4 117.9(3)
N5 C14 C15 124.6(3)
O4 C14 C15 117.5(3)
C14 C15 C16 115.0(3)
C14 C15 H15A 122.5
C16 C15 H15A 122.5
N6 C16 O5 118.2(3)
N6 C16 C15 124.5(3)
O5 C16 C15 117.2(3)
O4 C17 H17A 109.5
O4 C17 H17B 109.5
H17A C17 H17B 109.5
O4 C17 H17C 109.5
H17A C17 H17C 109.5
H17B C17 H17C 109.5
O5 C18 H18A 109.5
O5 C18 H18B 109.5
H18A C18 H18B 109.5
O5 C18 H18C 109.5
H18A C18 H18C 109.5
H18B C18 H18C 109.5
N4 C19 C24 114.9(3)
N4 C19 C20 110.8(3)
C24 C19 C20 111.6(3)
N4 C19 H19A 106.3
C24 C19 H19A 106.3
C20 C19 H19A 106.3
C19 C20 C21 110.6(3)
C19 C20 H20A 109.5
C21 C20 H20A 109.5
C19 C20 H20B 109.5
C21 C20 H20B 109.5
H20A C20 H20B 108.1
C22 C21 C20 112.2(3)
C22 C21 H21A 109.2
C20 C21 H21A 109.2
C22 C21 H21B 109.2
C20 C21 H21B 109.2
H21A C21 H21B 107.9
C21 C22 C232 111.3(3)
C21 C22 H22A 109.4
C232 C22 H22A 109.4
C21 C22 H22B 109.4
C232 C22 H22B 109.4
H22A C22 H22B 108.0
C22 C232 C24 111.8(3)
C22 C232 H23A 109.3
C24 C232 H23A 109.3
C22 C232 H23B 109.3
C24 C232 H23B 109.3
H23A C232 H23B 107.9
C19 C24 C232 110.5(3)
C19 C24 H24A 109.6
C232 C24 H24A 109.6
C19 C24 H24B 109.6
C232 C24 H24B 109.6
H24A C24 H24B 108.1

loop_
_geom_bond_atom_site_label_1
_geom_bond_atom_site_label_2
_geom_bond_distance
O1 C6 1.370(3)
O1 C5 1.396(3)
N1 C3 1.331(4)
N1 C4 1.342(4)
C1 C2 1.361(4)
C1 C5 1.366(4)
C1 H1B 0.9300
N2 C6 1.314(4)
N2 C9 1.331(4)
N3 C6 1.318(4)
N3 C7 1.337(4)
O2 C7 1.337(4)
O2 C10 1.431(4)
C2 C3 1.373(5)
C2 H2B 0.9300
O3 C9 1.344(3)
O3 C11 1.424(4)
C3 H3A 0.9300
O4 C14 1.357(3)
O4 C17 1.422(4)
N4 C13 1.358(4)
N4 C12 1.462(4)
N4 C19 1.478(4)
C4 C5 1.372(4)
C4 C12 1.509(4)
O5 C16 1.346(3)
O5 C18 1.405(4)
N5 C14 1.322(4)
N5 C13 1.344(4)
N6 C16 1.324(4)
N6 C13 1.347(4)
C7 C8 1.363(4)
C8 C9 1.370(4)
C8 H8A 0.9300
C10 H10A 0.9600
C10 H10B 0.9600
C10 H10C 0.9600
C11 H11A 0.9600
C11 H11B 0.9600
C11 H11C 0.9600
C12 H12A 0.9700
C12 H12B 0.9700
C14 C15 1.368(4)
C15 C16 1.371(4)
C15 H15A 0.9300
C17 H17A 0.9600
C17 H17B 0.9600
C17 H17C 0.9600
C18 H18A 0.9600
C18 H18B 0.9600
C18 H18C 0.9600
C19 C24 1.502(4)
C19 C20 1.509(4)
C19 H19A 0.9800
C20 C21 1.531(4)
C20 H20A 0.9700
C20 H20B 0.9700
C21 C22 1.496(5)
C21 H21A 0.9700
C21 H21B 0.9700
C22 C232 1.501(5)
C22 H22A 0.9700
C22 H22B 0.9700
C232 C24 1.511(5)
C232 H23A 0.9700
C232 H23B 0.9700
C24 H24A 0.9700
C24 H24B 0.9700

loop_
_geom_hbond_atom_site_label_D
_geom_hbond_atom_site_label_H
_geom_hbond_atom_site_label_A
_geom_hbond_site_symmetry_A
_geom_hbond_distance_DH
_geom_hbond_distance_HA
_geom_hbond_distance_DA
_geom_hbond_angle_DHA
C18 H18B O3 1_655 0.96 2.69 3.477(4) 140.0

loop_
_geom_torsion_atom_site_label_1
_geom_torsion_atom_site_label_2
_geom_torsion_atom_site_label_3
_geom_torsion_atom_site_label_4
_geom_torsion
C5 C1 C2 C3 2.7(5)
C4 N1 C3 C2 1.5(5)
C1 C2 C3 N1 -4.0(6)
C3 N1 C4 C5 2.1(4)
C3 N1 C4 C12 -179.9(3)
C2 C1 C5 C4 0.7(5)
C2 C1 C5 O1 -173.9(3)
N1 C4 C5 C1 -3.3(5)
C12 C4 C5 C1 179.1(3)
N1 C4 C5 O1 171.4(3)
C12 C4 C5 O1 -6.2(5)
C6 O1 C5 C1 -76.2(4)
C6 O1 C5 C4 109.0(3)
C9 N2 C6 N3 -1.5(5)
C9 N2 C6 O1 179.2(2)
C7 N3 C6 N2 1.3(5)
C7 N3 C6 O1 -179.4(3)
C5 O1 C6 N2 -172.2(3)
C5 O1 C6 N3 8.4(4)
C10 O2 C7 N3 4.5(4)
C10 O2 C7 C8 -174.8(3)
C6 N3 C7 O2 -178.6(3)
C6 N3 C7 C8 0.6(4)
O2 C7 C8 C9 177.3(3)
N3 C7 C8 C9 -2.0(5)
C6 N2 C9 O3 -179.0(2)
C6 N2 C9 C8 -0.1(4)
C11 O3 C9 N2 -5.9(4)
C11 O3 C9 C8 175.2(3)
C7 C8 C9 N2 1.7(5)
C7 C8 C9 O3 -179.5(3)
C13 N4 C12 C4 -62.4(4)
C19 N4 C12 C4 132.7(3)
N1 C4 C12 N4 146.3(3)
C5 C4 C12 N4 -35.9(4)
C14 N5 C13 N6 -2.8(4)
C14 N5 C13 N4 174.9(3)
C16 N6 C13 N5 2.8(4)
C16 N6 C13 N4 -174.9(3)
C12 N4 C13 N5 0.8(4)
C19 N4 C13 N5 165.3(3)
C12 N4 C13 N6 178.6(2)
C19 N4 C13 N6 -16.8(4)
C13 N5 C14 O4 -178.8(2)
C13 N5 C14 C15 1.3(4)
C17 O4 C14 N5 14.6(4)
C17 O4 C14 C15 -165.5(3)
N5 C14 C15 C16 0.0(5)
O4 C14 C15 C16 -179.9(3)
C13 N6 C16 O5 177.5(2)
C13 N6 C16 C15 -1.2(4)
C18 O5 C16 N6 -2.4(4)
C18 O5 C16 C15 176.4(3)
C14 C15 C16 N6 0.0(5)
C14 C15 C16 O5 -178.8(3)
C13 N4 C19 C24 140.8(3)
C12 N4 C19 C24 -54.8(4)
C13 N4 C19 C20 -91.5(3)
C12 N4 C19 C20 72.9(3)
N4 C19 C20 C21 175.7(3)
C24 C19 C20 C21 -54.9(4)
C19 C20 C21 C22 53.5(4)
C20 C21 C22 C232 -53.7(5)
C21 C22 C232 C24 55.3(5)
N4 C19 C24 C232 -176.2(3)
C20 C19 C24 C232 56.6(4)
C22 C232 C24 C19 -56.5(4)

loop_
_cod_related_entry_id
_cod_related_entry_database
_cod_related_entry_code
1 ChemSpider 30657642
